data_7204821
loop_
_publ_author_name
'Collings, Jonathan C.'
'Smith, Philip S.'
'Yufit, Dmitri S.'
'Batsanov, Andrei S.'
'Howard, Judith A. K.'
'Marder, Todd B.'

_publ_section_title
;
 Arene?perfluoroarene interactions in crystal engineering. Part 10.
 Crystal structures of 1?1 complexes of octafluoronaphthalene with
 biphenyl and biphenyleneFor Part 9 see ref. 1.
;
_journal_issue 6
_journal_name_full CrystEngComm
_journal_page_first 25
_journal_paper_doi 10.1039/b316169b
_journal_volume 6
_journal_year 2004
_chemical_formula_moiety 'C10 F8,C12 H8'
_chemical_formula_sum 'C22 H8 F8'
_chemical_formula_weight 424.28
_chemical_melting_point 421.1(10)
_chemical_name_systematic ' octafluoronaphthalene : biphenylene, 1:1 complex'
_space_group_IT_number 2
_symmetry_cell_setting triclinic
_symmetry_space_group_name_Hall '-P 1'
_symmetry_space_group_name_H-M 'P -1'
_atom_sites_solution_hydrogens difmap
_atom_sites_solution_primary direct
_atom_sites_solution_secondary difmap
_audit_creation_method SHELXL-97
_cell_angle_alpha 74.46(2)
_cell_angle_beta 71.53(2)
_cell_angle_gamma 85.97(2)
_cell_formula_units_Z 1
_cell_length_a 6.446(1)
_cell_length_b 7.142(1)
_cell_length_c 9.751(2)
_cell_measurement_reflns_used 486
_cell_measurement_temperature 120(2)
_cell_measurement_theta_max 26.85
_cell_measurement_theta_min 10.16
_cell_volume 410.17(14)
_computing_cell_refinement 'SMART version 5.054 (Bruker, 1998)'
_computing_data_collection 'SMART version 5.054 (Bruker, 1998)'
_computing_data_reduction 'SAINT version 6.01 (Bruker, 1999)'
_computing_molecular_graphics 'SHELXTL version 5.10 (Bruker, 1997)'
_computing_publication_material 'SHELXTL version 5.10 (Bruker, 1997)'
_computing_structure_refinement 'SHELXL-97 (Sheldrick, 1997)'
_computing_structure_solution 'SHELXS-97 (Sheldrick, 1990)'
_diffrn_ambient_temperature 120(2)
_diffrn_detector_area_resol_mean 8
_diffrn_measured_fraction_theta_full 1.000
_diffrn_measured_fraction_theta_max 1.000
_diffrn_measurement_device_type 'SMART 1K CCD area detector'
_diffrn_measurement_method '\w scans'
_diffrn_radiation_monochromator graphite
_diffrn_radiation_source 'fine-focus sealed tube'
_diffrn_radiation_type MoK\a
_diffrn_radiation_wavelength 0.71073
_diffrn_reflns_av_R_equivalents 0.1087
_diffrn_reflns_av_sigmaI/netI 0.0756
_diffrn_reflns_limit_h_max 7
_diffrn_reflns_limit_h_min -7
_diffrn_reflns_limit_k_max 8
_diffrn_reflns_limit_k_min -8
_diffrn_reflns_limit_l_max 11
_diffrn_reflns_limit_l_min -11
_diffrn_reflns_number 3845
_diffrn_reflns_theta_full 24.99
_diffrn_reflns_theta_max 24.99
_diffrn_reflns_theta_min 2.28
_exptl_absorpt_coefficient_mu 0.163
_exptl_absorpt_correction_type none
_exptl_crystal_colour colourless
_exptl_crystal_density_diffrn 1.718
_exptl_crystal_density_meas ?
_exptl_crystal_density_method .
_exptl_crystal_description plate
_exptl_crystal_F_000 212
_exptl_crystal_size_max 0.25
_exptl_crystal_size_mid 0.25
_exptl_crystal_size_min 0.02
_refine_diff_density_max 0.330
_refine_diff_density_min -0.286
_refine_diff_density_rms 0.067
_refine_ls_extinction_method none
_refine_ls_goodness_of_fit_ref 1.083
_refine_ls_hydrogen_treatment refall
_refine_ls_matrix_type full
_refine_ls_number_parameters 152
_refine_ls_number_reflns 1437
_refine_ls_number_restraints 0
_refine_ls_restrained_S_all 1.083
_refine_ls_R_factor_all 0.0680
_refine_ls_R_factor_gt 0.0488
_refine_ls_shift/su_max 0.000
_refine_ls_shift/su_mean 0.000
_refine_ls_structure_factor_coef Fsqd
_refine_ls_weighting_details 'calc w=1/[\s^2^(Fo^2^)+(0.0542P)^2^+0.1761P] where P=(Fo^2^+2Fc^2^)/3'
_refine_ls_weighting_scheme calc
_refine_ls_wR_factor_gt 0.1241
_refine_ls_wR_factor_ref 0.1394
_reflns_number_gt 1101
_reflns_number_total 1437
_reflns_threshold_expression I>2\s(I)
_cod_data_source_file b316169b.txt
_cod_data_source_block (2)
_cod_depositor_comments
;
The following automatic conversions were performed:
'_symmetry_cell_setting' value 'Triclinic' changed to 'triclinic'
according to '/home/adriana/struct/CIF-dictionaries/cif_core.dic'
dictionary named 'cif_core.dic' version 2.4.1 from 2010-06-29.

Automatic conversion script
Id: cif_fix_enum 1555 2011-01-17 13:19:09Z saulius 

The following automatic conversions were performed:

'_chemical_melting_point' value '147--149 \% C' was changed to
'421.1(10)' - it was converted from degrees Celsius(C) to Kelvins(K),
the average value was taken and precision was estimated.

Automatic conversion script
Id: cif_fix_values 1569 2011-02-09 13:29:24Z adriana 
;
_cod_original_cell_volume 410.17(12)
_cod_original_sg_symbol_H-M P-1
_cod_database_code 7204821

loop_
_symmetry_equiv_pos_as_xyz
'x, y, z'
'-x, -y, -z'

loop_
_atom_site_label
_atom_site_type_symbol
_atom_site_fract_x
_atom_site_fract_y
_atom_site_fract_z
_atom_site_U_iso_or_equiv
_atom_site_adp_type
_atom_site_occupancy
_atom_site_symmetry_multiplicity
_atom_site_calc_flag
_atom_site_refinement_flags
_atom_site_disorder_assembly
_atom_site_disorder_group
F1 F 0.2730(2) 0.2075(2) 0.27443(17) 0.0235(4) Uani 1 1 d . . .
C1 C 0.4392(4) 0.1226(4) 0.3233(3) 0.0189(6) Uani 1 1 d . . .
F2 F 0.6592(2) 0.1823(2) 0.07168(17) 0.0270(4) Uani 1 1 d . . .
C2 C 0.6355(4) 0.1111(4) 0.2176(3) 0.0190(6) Uani 1 1 d . . .
F3 F 1.0031(2) 0.0110(2) 0.15594(18) 0.0249(4) Uani 1 1 d . . .
C3 C 0.8129(4) 0.0204(4) 0.2616(3) 0.0194(6) Uani 1 1 d . . .
F4 F 0.9631(2) -0.1490(2) 0.44507(18) 0.0224(4) Uani 1 1 d . . .
C4 C 0.7899(4) -0.0581(4) 0.4086(3) 0.0176(6) Uani 1 1 d . . .
C5 C 0.5908(4) -0.0473(4) 0.5231(3) 0.0171(6) Uani 1 1 d . . .
C6 C 0.4668(4) 0.6420(4) 0.2564(3) 0.0219(6) Uani 1 1 d . . .
H6 H 0.345(5) 0.686(5) 0.227(4) 0.034(9) Uiso 1 1 d . . .
C7 C 0.6712(5) 0.6459(4) 0.1431(3) 0.0268(7) Uani 1 1 d . . .
H7 H 0.664(5) 0.699(5) 0.036(4) 0.039(9) Uiso 1 1 d . . .
C8 C 0.8581(4) 0.5752(4) 0.1783(3) 0.0249(6) Uani 1 1 d . . .
H8 H 0.997(5) 0.581(5) 0.095(4) 0.030(8) Uiso 1 1 d . . .
C9 C 0.8589(4) 0.4937(4) 0.3272(3) 0.0214(6) Uani 1 1 d . . .
H9 H 0.987(5) 0.450(4) 0.348(3) 0.024(8) Uiso 1 1 d . . .
C10 C 0.6595(4) 0.4895(4) 0.4356(3) 0.0178(6) Uani 1 1 d . . .
C11 C 0.4675(4) 0.5635(4) 0.3994(3) 0.0182(6) Uani 1 1 d . . .

loop_
_atom_site_aniso_label
_atom_site_aniso_U_11
_atom_site_aniso_U_22
_atom_site_aniso_U_33
_atom_site_aniso_U_23
_atom_site_aniso_U_13
_atom_site_aniso_U_12
F1 0.0165(8) 0.0274(9) 0.0279(9) -0.0046(7) -0.0119(7) 0.0054(6)
C1 0.0145(12) 0.0173(13) 0.0266(15) -0.0064(11) -0.0087(11) 0.0024(10)
F2 0.0224(8) 0.0352(9) 0.0200(9) -0.0028(7) -0.0058(7) -0.0001(7)
C2 0.0198(13) 0.0181(13) 0.0184(14) -0.0022(11) -0.0064(11) -0.0024(10)
F3 0.0127(7) 0.0332(9) 0.0252(9) -0.0087(7) 0.0000(6) 0.0006(6)
C3 0.0111(12) 0.0202(14) 0.0261(16) -0.0102(12) -0.0007(11) -0.0028(10)
F4 0.0121(7) 0.0254(9) 0.0315(9) -0.0093(7) -0.0088(6) 0.0050(6)
C4 0.0131(12) 0.0159(13) 0.0272(15) -0.0090(11) -0.0086(11) 0.0035(10)
C5 0.0140(13) 0.0137(12) 0.0239(15) -0.0062(11) -0.0053(11) 0.0007(10)
C6 0.0179(13) 0.0215(14) 0.0285(16) -0.0059(12) -0.0105(12) 0.0003(11)
C7 0.0294(15) 0.0254(15) 0.0232(16) -0.0040(13) -0.0062(13) -0.0034(12)
C8 0.0194(14) 0.0238(14) 0.0267(16) -0.0076(12) 0.0012(12) -0.0036(11)
C9 0.0134(13) 0.0170(13) 0.0314(16) -0.0064(12) -0.0040(11) 0.0018(10)
C10 0.0154(12) 0.0154(13) 0.0233(14) -0.0054(11) -0.0067(10) 0.0004(10)
C11 0.0126(12) 0.0142(12) 0.0260(15) -0.0053(11) -0.0033(11) 0.0002(10)

loop_
_atom_type_symbol
_atom_type_description
_atom_type_scat_dispersion_real
_atom_type_scat_dispersion_imag
_atom_type_scat_source
C C 0.0033 0.0016 'International Tables Vol C Tables 4.2.6.8 and 6.1.1.4'
H H 0.0000 0.0000 'International Tables Vol C Tables 4.2.6.8 and 6.1.1.4'
F F 0.0171 0.0103 'International Tables Vol C Tables 4.2.6.8 and 6.1.1.4'

loop_
_geom_angle_atom_site_label_1
_geom_angle_atom_site_label_2
_geom_angle_atom_site_label_3
_geom_angle
_geom_angle_site_symmetry_1
_geom_angle_site_symmetry_3
_geom_angle_publ_flag
F1 C1 C2 117.5(2) . . ?
F1 C1 C5 120.8(2) . 2_656 ?
C2 C1 C5 121.8(2) . 2_656 ?
F2 C2 C1 120.6(2) . . ?
F2 C2 C3 119.3(2) . . ?
C1 C2 C3 120.0(2) . . ?
F3 C3 C4 120.9(2) . . ?
F3 C3 C2 118.9(2) . . ?
C4 C3 C2 120.2(2) . . ?
F4 C4 C3 118.0(2) . . ?
F4 C4 C5 120.0(2) . . ?
C3 C4 C5 122.0(2) . . ?
C1 C5 C4 124.1(2) 2_656 . ?
C1 C5 C5 118.5(3) 2_656 2_656 ?
C4 C5 C5 117.4(3) . 2_656 ?
C11 C6 C7 115.9(2) . . ?
C11 C6 H6 126(2) . . ?
C7 C6 H6 118(2) . . ?
C8 C7 C6 121.4(3) . . ?
C8 C7 H7 124.3(18) . . ?
C6 C7 H7 114.3(18) . . ?
C7 C8 C9 122.6(3) . . ?
C7 C8 H8 118.6(18) . . ?
C9 C8 H8 118.7(18) . . ?
C10 C9 C8 115.3(2) . . ?
C10 C9 H9 123.7(19) . . ?
C8 C9 H9 121.0(19) . . ?
C9 C10 C11 122.0(3) . . ?
C9 C10 C11 147.3(2) . 2_666 ?
C11 C10 C11 90.7(2) . 2_666 ?
C6 C11 C10 122.7(2) . . ?
C6 C11 C10 148.0(2) . 2_666 ?
C10 C11 C10 89.3(2) . 2_666 ?

loop_
_geom_bond_atom_site_label_1
_geom_bond_atom_site_label_2
_geom_bond_distance
_geom_bond_site_symmetry_2
_geom_bond_publ_flag
F1 C1 1.349(3) . ?
C1 C2 1.369(4) . ?
C1 C5 1.403(4) 2_656 ?
F2 C2 1.339(3) . ?
C2 C3 1.403(4) . ?
F3 C3 1.339(3) . ?
C3 C4 1.356(4) . ?
F4 C4 1.349(3) . ?
C4 C5 1.423(4) . ?
C5 C1 1.403(4) 2_656 ?
C5 C5 1.445(5) 2_656 ?
C6 C11 1.358(4) . ?
C6 C7 1.423(4) . ?
C6 H6 0.93(3) . ?
C7 C8 1.382(4) . ?
C7 H7 1.03(4) . ?
C8 C9 1.413(4) . ?
C8 H8 0.99(3) . ?
C9 C10 1.377(4) . ?
C9 H9 0.93(3) . ?
C10 C11 1.421(3) . ?
C10 C11 1.511(4) 2_666 ?
C11 C10 1.511(4) 2_666 ?
